data_4324247
loop_
_publ_author_name
'Jian Zhou'
'Litao An'
'Feng Zhang'

_publ_section_title
;
 [M(dap)3]InSb3S7 (M = Co, Ni): Two Novel Open-Framework
 Thioindate-Thioantimonates with 8-, 12-, and 16-Ring Intersecting
 Channels
;
_journal_name_full 'Inorganic Chemistry'
_journal_page_first 415
_journal_page_last 417
_journal_paper_doi 10.1021/ic101912s
_journal_volume 50
_journal_year 2011
_chemical_formula_moiety 'In S7 Sb3, C9 H30 N6 Ni '
_chemical_formula_sum 'C9 H30 In N6 Ni S7 Sb3'
_chemical_formula_weight 985.67
_chemical_name_systematic
; 
 ? 
;
_space_group_IT_number 14
_symmetry_cell_setting monoclinic
_symmetry_space_group_name_Hall '-P 2ybc'
_symmetry_space_group_name_H-M 'P 1 21/c 1'
_atom_sites_solution_hydrogens geom
_atom_sites_solution_primary direct
_atom_sites_solution_secondary difmap
_audit_creation_method SHELXL-97
_cell_angle_alpha 90.00
_cell_angle_beta 117.05(2)
_cell_angle_gamma 90.00
_cell_formula_units_Z 4
_cell_length_a 10.668(2)
_cell_length_b 16.207(3)
_cell_length_c 18.247(6)
_cell_measurement_temperature 293(2)
_cell_measurement_theta_max 25.10
_cell_measurement_theta_min 2.14
_cell_volume 2809.7(13)
_computing_cell_refinement CrystalClear
_computing_data_collection CrystalClear
_computing_data_reduction CrystalStructure
_computing_structure_refinement 'SHELXL-97 (Sheldrick, 1997)'
_computing_structure_solution 'SHELXS-97 (Sheldrick, 1990)'
_diffrn_ambient_temperature 293(2)
_diffrn_detector_area_resol_mean 7.31
_diffrn_measured_fraction_theta_full 0.992
_diffrn_measured_fraction_theta_max 0.992
_diffrn_measurement_device_type 'Rigaku Mercury'
_diffrn_measurement_method \w
_diffrn_radiation_monochromator graphite
_diffrn_radiation_source 'fine-focus sealed tube'
_diffrn_radiation_type MoK\a
_diffrn_radiation_wavelength 0.71073
_diffrn_reflns_av_R_equivalents 0.1064
_diffrn_reflns_av_sigmaI/netI 0.2276
_diffrn_reflns_limit_h_max 11
_diffrn_reflns_limit_h_min -12
_diffrn_reflns_limit_k_max 19
_diffrn_reflns_limit_k_min -19
_diffrn_reflns_limit_l_max 21
_diffrn_reflns_limit_l_min -15
_diffrn_reflns_number 15162
_diffrn_reflns_theta_full 25.10
_diffrn_reflns_theta_max 25.10
_diffrn_reflns_theta_min 2.14
_exptl_absorpt_coefficient_mu 4.844
_exptl_absorpt_correction_T_max 0.7938
_exptl_absorpt_correction_T_min 0.6179
_exptl_absorpt_correction_type multi-scan
_exptl_absorpt_process_details 'Jacobson, R. (1998) Private communication'
_exptl_crystal_colour 'light yellow'
_exptl_crystal_density_diffrn 2.330
_exptl_crystal_description block
_exptl_crystal_F_000 1872
_exptl_crystal_size_max 0.11
_exptl_crystal_size_mid 0.08
_exptl_crystal_size_min 0.05
_refine_diff_density_max 1.667
_refine_diff_density_min -1.423
_refine_diff_density_rms 0.292
_refine_ls_extinction_coef 0.0033(3)
_refine_ls_extinction_expression Fc^*^=kFc[1+0.001xFc^2^\l^3^/sin(2\q)]^-1/4^
_refine_ls_extinction_method SHELXL
_refine_ls_goodness_of_fit_ref 0.991
_refine_ls_hydrogen_treatment constr
_refine_ls_matrix_type full
_refine_ls_number_parameters 263
_refine_ls_number_reflns 4975
_refine_ls_number_restraints 300
_refine_ls_restrained_S_all 0.967
_refine_ls_R_factor_all 0.1363
_refine_ls_R_factor_gt 0.0897
_refine_ls_shift/su_max 0.000
_refine_ls_shift/su_mean 0.000
_refine_ls_structure_factor_coef Fsqd
_refine_ls_weighting_details 'calc w=1/[\s^2^(Fo^2^)+(0.0821P)^2^+0.0000P] where P=(Fo^2^+2Fc^2^)/3'
_refine_ls_weighting_scheme calc
_refine_ls_wR_factor_gt 0.2042
_refine_ls_wR_factor_ref 0.2146
_reflns_number_gt 2426
_reflns_number_total 4975
_reflns_threshold_expression >2sigma(I)
_cod_data_source_file ic101912s_si_002.cif
_cod_data_source_block 1
_cod_original_sg_symbol_H-M 'P 21/c'
_cod_original_formula_sum 'C9 H30 In N6 Ni S7 Sb3 '
_cod_database_code 4324247

loop_
_symmetry_equiv_pos_as_xyz
'x, y, z'
'-x, y+1/2, -z+1/2'
'-x, -y, -z'
'x, -y-1/2, z-1/2'

loop_
_atom_site_label
_atom_site_type_symbol
_atom_site_fract_x
_atom_site_fract_y
_atom_site_fract_z
_atom_site_U_iso_or_equiv
_atom_site_adp_type
_atom_site_occupancy
_atom_site_symmetry_multiplicity
_atom_site_calc_flag
_atom_site_refinement_flags
Sb1 Sb -0.04568(13) -0.10429(9) -0.08969(8) 0.0386(5) Uani 1 1 d .
Sb2 Sb 0.34594(14) 0.09751(9) -0.11295(9) 0.0401(5) Uani 1 1 d .
Sb3 Sb 0.1715(6) 0.1632(4) -0.3408(4) 0.0439(14) Uani 0.60 1 d P
Sb3' Sb 0.2163(8) 0.1836(6) -0.3236(6) 0.0323(17) Uani 0.40 1 d P
In1 In 0.30289(13) -0.00806(8) 0.05709(8) 0.0315(5) Uani 1 1 d .
S1 S 0.0276(6) -0.2458(4) -0.1002(4) 0.058(2) Uani 1 1 d .
S2 S -0.2520(6) -0.1355(4) -0.0707(5) 0.068(2) Uani 1 1 d .
S3 S 0.1101(5) -0.0913(3) 0.0567(3) 0.0339(13) Uani 1 1 d .
S4 S 0.3113(6) -0.0404(3) -0.0712(3) 0.0432(15) Uani 1 1 d .
S5 S 0.1234(5) 0.0967(4) -0.2396(4) 0.0572(19) Uani 1 1 d .
S6 S 0.4863(5) 0.0529(4) -0.1798(3) 0.0436(15) Uani 1 1 d .
S7' S 0.3267(11) 0.2782(7) -0.2266(7) 0.071(3) Uani 0.60 1 d P
S7 S 0.0458(16) 0.0615(9) -0.4415(8) 0.050(4) Uani 0.40 1 d P
Ni1 Ni 0.2094(3) -0.30875(17) 0.19729(17) 0.0423(8) Uani 1 1 d .
N1 N 0.1905(18) -0.1931(12) 0.2447(11) 0.069(3) Uani 1 1 d DU
H1D H 0.1737 -0.1537 0.2066 0.083 Uiso 1 1 calc R
H1E H 0.1175 -0.1942 0.2567 0.083 Uiso 1 1 calc R
N2 N 0.3957(19) -0.3067(12) 0.3126(11) 0.072(3) Uani 1 1 d DU
H2B H 0.4062 -0.3561 0.3373 0.086 Uiso 1 1 calc R
H2C H 0.4709 -0.2984 0.3035 0.086 Uiso 1 1 calc R
N3 N 0.0117(18) -0.2976(13) 0.0920(12) 0.071(3) Uani 1 1 d DU
H3C H -0.0043 -0.2443 0.0768 0.085 Uiso 1 1 calc R
H3D H 0.0129 -0.3264 0.0501 0.085 Uiso 1 1 calc R
N4 N 0.0812(17) -0.3682(12) 0.2428(11) 0.070(3) Uani 1 1 d DU
H4D H 0.1203 -0.4168 0.2659 0.084 Uiso 1 1 calc R
H4E H 0.0759 -0.3366 0.2819 0.084 Uiso 1 1 calc R
N5 N 0.3139(19) -0.2636(11) 0.1319(12) 0.069(3) Uani 1 1 d DU
H5B H 0.2579 -0.2274 0.0936 0.083 Uiso 1 1 calc R
H5C H 0.3924 -0.2368 0.1667 0.083 Uiso 1 1 calc R
N6 N 0.260(2) -0.4238(12) 0.1567(12) 0.073(3) Uani 1 1 d DU
H6C H 0.2943 -0.4599 0.1988 0.087 Uiso 1 1 calc R
H6D H 0.1811 -0.4457 0.1162 0.087 Uiso 1 1 calc R
C1 C 0.315(3) -0.1025(15) 0.3618(16) 0.092(6) Uani 1 1 d DU
H1A H 0.2686 -0.0587 0.3238 0.138 Uiso 1 1 calc R
H1B H 0.4101 -0.0862 0.3982 0.138 Uiso 1 1 calc R
H1C H 0.2659 -0.1143 0.3933 0.138 Uiso 1 1 calc R
C2 C 0.318(2) -0.1741(12) 0.3178(13) 0.072(4) Uani 1 1 d DU
H2A H 0.3804 -0.1568 0.2946 0.087 Uiso 1 1 calc R
C3 C 0.391(3) -0.2434(13) 0.3662(13) 0.079(4) Uani 1 1 d DU
H3A H 0.3435 -0.2637 0.3969 0.095 Uiso 1 1 calc R
H3B H 0.4861 -0.2276 0.4051 0.095 Uiso 1 1 calc R
C4 C -0.245(2) -0.3342(16) 0.0490(15) 0.083(6) Uani 1 1 d DU
H4A H -0.2637 -0.2962 0.0048 0.125 Uiso 1 1 calc R
H4B H -0.3033 -0.3213 0.0747 0.125 Uiso 1 1 calc R
H4C H -0.2639 -0.3894 0.0277 0.125 Uiso 1 1 calc R
C5 C -0.0999(19) -0.3278(15) 0.1084(13) 0.077(4) Uani 1 1 d DU
H5A H -0.1096 -0.2781 0.1360 0.092 Uiso 1 1 calc R
C6 C -0.0583(19) -0.3822(14) 0.1771(12) 0.072(4) Uani 1 1 d DU
H6A H -0.0637 -0.4385 0.1578 0.087 Uiso 1 1 calc R
H6B H -0.1253 -0.3769 0.1992 0.087 Uiso 1 1 calc R
C7 C 0.385(3) -0.4754(16) 0.0834(16) 0.094(6) Uani 1 1 d DU
H7A H 0.3854 -0.5268 0.1096 0.141 Uiso 1 1 calc R
H7B H 0.4743 -0.4679 0.0832 0.141 Uiso 1 1 calc R
H7C H 0.3115 -0.4760 0.0278 0.141 Uiso 1 1 calc R
C8 C 0.362(3) -0.4094(13) 0.1273(15) 0.074(4) Uani 1 1 d DU
H8A H 0.4506 -0.4065 0.1781 0.088 Uiso 1 1 calc R
C9 C 0.351(3) -0.3296(12) 0.0925(15) 0.077(4) Uani 1 1 d DU
H9A H 0.2806 -0.3318 0.0353 0.092 Uiso 1 1 calc R
H9B H 0.4401 -0.3162 0.0936 0.092 Uiso 1 1 calc R

loop_
_atom_site_aniso_label
_atom_site_aniso_U_11
_atom_site_aniso_U_22
_atom_site_aniso_U_33
_atom_site_aniso_U_23
_atom_site_aniso_U_13
_atom_site_aniso_U_12
Sb1 0.0385(8) 0.0424(10) 0.0318(8) -0.0081(7) 0.0132(6) 0.0076(7)
Sb2 0.0404(8) 0.0308(9) 0.0476(9) -0.0046(7) 0.0187(7) 0.0014(7)
Sb3 0.051(4) 0.039(4) 0.045(3) 0.017(2) 0.025(3) 0.013(2)
Sb3' 0.035(4) 0.032(4) 0.032(4) -0.002(3) 0.017(3) -0.002(3)
In1 0.0287(7) 0.0297(9) 0.0332(8) -0.0011(7) 0.0116(6) 0.0018(6)
S1 0.039(3) 0.048(4) 0.076(5) -0.031(3) 0.017(3) 0.009(3)
S2 0.040(3) 0.044(4) 0.127(6) -0.042(4) 0.043(4) -0.022(3)
S3 0.039(3) 0.029(3) 0.034(3) -0.002(2) 0.018(2) -0.008(2)
S4 0.063(4) 0.029(3) 0.037(3) -0.005(3) 0.023(3) 0.001(3)
S5 0.036(3) 0.060(4) 0.061(4) 0.029(3) 0.008(3) 0.000(3)
S6 0.034(3) 0.060(4) 0.030(3) 0.008(3) 0.009(2) 0.007(3)
S7' 0.075(8) 0.064(8) 0.073(8) -0.008(6) 0.032(7) -0.006(6)
S7 0.080(11) 0.032(9) 0.030(8) -0.004(6) 0.019(7) -0.001(7)
Ni1 0.0430(15) 0.0347(17) 0.0485(17) 0.0094(13) 0.0201(14) 0.0048(13)
N1 0.068(5) 0.071(6) 0.066(6) 0.002(5) 0.029(5) 0.009(5)
N2 0.070(5) 0.068(6) 0.070(6) 0.003(5) 0.025(5) 0.010(5)
N3 0.073(5) 0.070(6) 0.066(6) 0.003(5) 0.028(5) 0.010(5)
N4 0.067(5) 0.071(6) 0.066(6) 0.004(5) 0.025(5) 0.006(5)
N5 0.071(5) 0.066(6) 0.069(6) 0.005(5) 0.030(5) 0.010(5)
N6 0.074(6) 0.069(6) 0.070(6) 0.004(5) 0.029(5) 0.010(5)
C1 0.086(10) 0.089(10) 0.080(10) -0.007(9) 0.019(9) -0.003(9)
C2 0.075(6) 0.066(7) 0.068(7) 0.002(6) 0.026(6) 0.009(6)
C3 0.075(6) 0.075(7) 0.072(7) 0.003(6) 0.020(6) 0.006(6)
C4 0.077(9) 0.075(10) 0.071(10) 0.005(9) 0.010(9) 0.003(9)
C5 0.071(6) 0.076(7) 0.070(7) 0.005(6) 0.021(6) 0.007(6)
C6 0.069(6) 0.072(7) 0.069(7) 0.007(6) 0.026(6) 0.011(6)
C7 0.098(10) 0.081(10) 0.084(10) 0.000(9) 0.026(9) 0.010(9)
C8 0.075(6) 0.068(7) 0.074(7) 0.004(6) 0.030(6) 0.013(6)
C9 0.081(6) 0.070(7) 0.073(7) 0.004(6) 0.029(6) 0.009(6)

loop_
_atom_type_symbol
_atom_type_description
_atom_type_scat_dispersion_real
_atom_type_scat_dispersion_imag
_atom_type_scat_source
C C 0.0033 0.0016 'International Tables Vol C Tables 4.2.6.8 and 6.1.1.4'
H H 0.0000 0.0000 'International Tables Vol C Tables 4.2.6.8 and 6.1.1.4'
In In -0.7276 1.3100 'International Tables Vol C Tables 4.2.6.8 and 6.1.1.4'
N N 0.0061 0.0033 'International Tables Vol C Tables 4.2.6.8 and 6.1.1.4'
Ni Ni 0.3393 1.1124 'International Tables Vol C Tables 4.2.6.8 and 6.1.1.4'
S S 0.1246 0.1234 'International Tables Vol C Tables 4.2.6.8 and 6.1.1.4'
Sb Sb -0.5866 1.5461 'International Tables Vol C Tables 4.2.6.8 and 6.1.1.4'

loop_
_geom_angle_atom_site_label_1
_geom_angle_atom_site_label_2
_geom_angle_atom_site_label_3
_geom_angle
_geom_angle_site_symmetry_1
_geom_angle_site_symmetry_3
S3 Sb1 S2 94.1(2) . .
S3 Sb1 S1 94.82(19) . .
S2 Sb1 S1 99.0(2) . .
S6 Sb2 S4 95.7(2) . .
S6 Sb2 S5 94.6(2) . .
S4 Sb2 S5 94.04(19) . .
Sb3' Sb3 S7 154(2) . .
Sb3' Sb3 S5 105(2) . .
S7 Sb3 S5 92.4(4) . .
Sb3' Sb3 S1 104.4(19) . 2_554
S7 Sb3 S1 90.3(4) . 2_554
S5 Sb3 S1 99.6(3) . 2_554
Sb3' Sb3 S7' 23.0(19) . .
S7 Sb3 S7' 177.2(6) . .
S5 Sb3 S7' 89.2(4) . .
S1 Sb3 S7' 91.7(4) 2_554 .
Sb3 Sb3' S7' 152(2) . .
Sb3 Sb3' S5 62.8(19) . .
S7' Sb3' S5 96.4(5) . .
Sb3 Sb3' S1 63.8(18) . 2_554
S7' Sb3' S1 99.3(5) . 2_554
S5 Sb3' S1 89.8(3) . 2_554
Sb3 Sb3' S7 21.0(18) . .
S7' Sb3' S7 172.5(7) . .
S5 Sb3' S7 77.7(4) . .
S1 Sb3' S7 76.3(4) 2_554 .
S2 In1 S4 114.3(2) 3 .
S2 In1 S6 110.2(2) 3 3_655
S4 In1 S6 113.1(2) . 3_655
S2 In1 S3 107.50(19) 3 .
S4 In1 S3 106.00(18) . .
S6 In1 S3 104.99(19) 3_655 .
Sb3 S1 Sb1 111.1(2) 2_544 .
Sb1 S1 Sb3' 100.2(3) . 2_544
In1 S2 Sb1 94.2(2) 3 .
Sb1 S3 In1 101.7(2) . .
In1 S4 Sb2 100.34(19) . .
Sb3 S5 Sb2 105.7(2) . .
Sb2 S5 Sb3' 95.0(3) . .
Sb2 S6 In1 98.6(2) . 3_655
N5 Ni1 N1 95.6(8) . .
N5 Ni1 N3 91.3(7) . .
N1 Ni1 N3 93.1(7) . .
N5 Ni1 N4 169.0(7) . .
N1 Ni1 N4 92.5(8) . .
N3 Ni1 N4 80.8(7) . .
N5 Ni1 N2 93.3(8) . .
N1 Ni1 N2 78.6(7) . .
N3 Ni1 N2 170.9(8) . .
N4 Ni1 N2 95.6(7) . .
N5 Ni1 N6 80.1(7) . .
N1 Ni1 N6 172.1(7) . .
N3 Ni1 N6 93.6(8) . .
N4 Ni1 N6 92.6(8) . .
N2 Ni1 N6 94.9(7) . .
C2 N1 Ni1 110.1(13) . .
C2 N1 H1D 109.6 . .
Ni1 N1 H1D 109.6 . .
C2 N1 H1E 109.6 . .
Ni1 N1 H1E 109.6 . .
H1D N1 H1E 108.1 . .
C3 N2 Ni1 112.2(14) . .
C3 N2 H2B 109.2 . .
Ni1 N2 H2B 109.2 . .
C3 N2 H2C 109.2 . .
Ni1 N2 H2C 109.2 . .
H2B N2 H2C 107.9 . .
C5 N3 Ni1 111.0(13) . .
C5 N3 H3C 109.4 . .
Ni1 N3 H3C 109.4 . .
C5 N3 H3D 109.4 . .
Ni1 N3 H3D 109.4 . .
H3C N3 H3D 108.0 . .
C6 N4 Ni1 110.5(15) . .
C6 N4 H4D 109.5 . .
Ni1 N4 H4D 109.5 . .
C6 N4 H4E 109.5 . .
Ni1 N4 H4E 109.5 . .
H4D N4 H4E 108.1 . .
C9 N5 Ni1 111.1(15) . .
C9 N5 H5B 109.4 . .
Ni1 N5 H5B 109.4 . .
C9 N5 H5C 109.4 . .
Ni1 N5 H5C 109.4 . .
H5B N5 H5C 108.0 . .
C8 N6 Ni1 109.6(14) . .
C8 N6 H6C 109.8 . .
Ni1 N6 H6C 109.8 . .
C8 N6 H6D 109.8 . .
Ni1 N6 H6D 109.8 . .
H6C N6 H6D 108.2 . .
C2 C1 H1A 109.5 . .
C2 C1 H1B 109.5 . .
H1A C1 H1B 109.5 . .
C2 C1 H1C 109.5 . .
H1A C1 H1C 109.5 . .
H1B C1 H1C 109.5 . .
C1 C2 C3 116.1(19) . .
C1 C2 N1 116.6(19) . .
C3 C2 N1 115.2(18) . .
C1 C2 H2A 101.7 . .
C3 C2 H2A 101.7 . .
N1 C2 H2A 101.7 . .
C2 C3 N2 108.7(19) . .
C2 C3 H3A 109.9 . .
N2 C3 H3A 109.9 . .
C2 C3 H3B 109.9 . .
N2 C3 H3B 109.9 . .
H3A C3 H3B 108.3 . .
C5 C4 H4A 109.5 . .
C5 C4 H4B 109.5 . .
H4A C4 H4B 109.5 . .
C5 C4 H4C 109.5 . .
H4A C4 H4C 109.5 . .
H4B C4 H4C 109.5 . .
C6 C5 C4 114.6(18) . .
C6 C5 N3 115.9(17) . .
C4 C5 N3 125(2) . .
C6 C5 H5A 96.8 . .
C4 C5 H5A 96.8 . .
N3 C5 H5A 96.8 . .
C5 C6 N4 115.0(18) . .
C5 C6 H6A 108.5 . .
N4 C6 H6A 108.5 . .
C5 C6 H6B 108.5 . .
N4 C6 H6B 108.5 . .
H6A C6 H6B 107.5 . .
C8 C7 H7A 109.5 . .
C8 C7 H7B 109.5 . .
H7A C7 H7B 109.5 . .
C8 C7 H7C 109.5 . .
H7A C7 H7C 109.5 . .
H7B C7 H7C 109.5 . .
C9 C8 C7 116(2) . .
C9 C8 N6 113(2) . .
C7 C8 N6 116(2) . .
C9 C8 H8A 103.1 . .
C7 C8 H8A 103.1 . .
N6 C8 H8A 103.1 . .
C8 C9 N5 116(2) . .
C8 C9 H9A 108.3 . .
N5 C9 H9A 108.3 . .
C8 C9 H9B 108.3 . .
N5 C9 H9B 108.3 . .
H9A C9 H9B 107.4 . .

loop_
_geom_bond_atom_site_label_1
_geom_bond_atom_site_label_2
_geom_bond_distance
_geom_bond_site_symmetry_2
Sb1 S3 2.430(5) .
Sb1 S2 2.433(6) .
Sb1 S1 2.458(6) .
Sb2 S6 2.431(6) .
Sb2 S4 2.443(6) .
Sb2 S5 2.446(5) .
Sb3 Sb3' 0.548(8) .
Sb3 S7 2.377(14) .
Sb3 S5 2.387(10) .
Sb3 S1 2.401(9) 2_554
Sb3 S7' 2.724(12) .
Sb3' S7' 2.230(13) .
Sb3' S5 2.587(12) .
Sb3' S1 2.593(11) 2_554
Sb3' S7 2.881(15) .
In1 S2 2.427(6) 3
In1 S4 2.440(6) .
In1 S6 2.453(5) 3_655
In1 S3 2.457(5) .
S1 Sb3 2.401(9) 2_544
S1 Sb3' 2.593(11) 2_544
S2 In1 2.427(6) 3
S6 In1 2.453(5) 3_655
Ni1 N5 2.10(2) .
Ni1 N1 2.112(19) .
Ni1 N3 2.119(17) .
Ni1 N4 2.13(2) .
Ni1 N2 2.138(18) .
Ni1 N6 2.162(19) .
N1 C2 1.44(3) .
N1 H1D 0.9000 .
N1 H1E 0.9000 .
N2 C3 1.43(3) .
N2 H2B 0.9000 .
N2 H2C 0.9000 .
N3 C5 1.44(3) .
N3 H3C 0.9000 .
N3 H3D 0.9000 .
N4 C6 1.44(3) .
N4 H4D 0.9000 .
N4 H4E 0.9000 .
N5 C9 1.44(3) .
N5 H5B 0.9000 .
N5 H5C 0.9000 .
N6 C8 1.43(4) .
N6 H6C 0.9000 .
N6 H6D 0.9000 .
C1 C2 1.42(3) .
C1 H1A 0.9600 .
C1 H1B 0.9600 .
C1 H1C 0.9600 .
C2 C3 1.42(3) .
C2 H2A 0.9800 .
C3 H3A 0.9700 .
C3 H3B 0.9700 .
C4 C5 1.43(3) .
C4 H4A 0.9600 .
C4 H4B 0.9600 .
C4 H4C 0.9600 .
C5 C6 1.43(3) .
C5 H5A 0.9800 .
C6 H6A 0.9700 .
C6 H6B 0.9700 .
C7 C8 1.42(4) .
C7 H7A 0.9600 .
C7 H7B 0.9600 .
C7 H7C 0.9600 .
C8 C9 1.42(3) .
C8 H8A 0.9800 .
C9 H9A 0.9700 .
C9 H9B 0.9700 .
